data_4321981
loop_
_publ_author_name
'Justin Ferman'
'Joseph P. Kakareka'
'Wim T. Klooster'
'Jerome L. Mullin'
'Joseph Quattrucci'
'John S. Ricci'
'Henry J. Tracy'
'William J. Vining'
'Scott Wallace'

_publ_contact_author
;     Tracy, Henry J.
      Department of Chemistry
      University of Southern Maine
      P.O. Box 9300
      Portland, ME 04104-9300
;
_publ_contact_author_email tracy@usm.maine.edu
_publ_contact_author_fax '207 780 5607'
_publ_contact_author_phone '207 780 4425'
_publ_section_title
;
 Electrochemical and Photophysical Properties of a Series of Group-14
 Metalloles
;
_journal_name_full 'Inorganic Chemistry'
_journal_page_first 2464
_journal_page_last 2472
_journal_paper_doi 10.1021/ic980662d
_journal_volume 38
_journal_year 1999
_chemical_formula_sum 'C40 H30 Sn'
_chemical_formula_weight 629.38
_chemical_name_systematic
;
1,1-diphenyl-2,3,4,5-tetraphenylstannole
;
_space_group_IT_number 2
_symmetry_cell_setting triclinic
_symmetry_space_group_name_Hall '-P 1'
_symmetry_space_group_name_H-M 'P -1'
_cell_angle_alpha 99.91(1)
_cell_angle_beta 106.33(1)
_cell_angle_gamma 77.80(1)
_cell_formula_units_Z 2
_cell_length_a 10.353(2)
_cell_length_b 16.679(2)
_cell_length_c 9.482(1)
_cell_measurement_reflns_used 25
_cell_measurement_temperature 300
_cell_measurement_theta_max 17
_cell_measurement_theta_min 13
_cell_volume 1524.7(4)
_computing_cell_refinement local
_computing_data_collection local
_computing_data_reduction local
_computing_structure_refinement POP
_computing_structure_solution MULTAN
_diffrn_ambient_temperature 300
_diffrn_measurement_device 'Enraf Nonius CAD4'
_diffrn_measurement_method \q/2\q
_diffrn_radiation_monochromator graphite
_diffrn_radiation_source 'sealed tube'
_diffrn_radiation_type Mok\a
_diffrn_radiation_wavelength 0.7107
_diffrn_reflns_av_R_equivalents 0.032
_diffrn_reflns_limit_h_max 12
_diffrn_reflns_limit_h_min 0
_diffrn_reflns_limit_k_max 19
_diffrn_reflns_limit_k_min -19
_diffrn_reflns_limit_l_max 10
_diffrn_reflns_limit_l_min -11
_diffrn_reflns_number 5571
_diffrn_reflns_theta_max 25
_diffrn_reflns_theta_min 2
_diffrn_standards_decay_% 0
_diffrn_standards_interval_time '1 hour'
_diffrn_standards_number 3
_exptl_absorpt_coefficient_mu 0.873
_exptl_absorpt_correction_T_max 1.000
_exptl_absorpt_correction_T_min 0.941
_exptl_absorpt_correction_type psi-scan
_exptl_crystal_colour yellow
_exptl_crystal_density_diffrn 1.372
_exptl_crystal_density_meas yes
_exptl_crystal_density_method calculated
_refine_diff_density_max 0.5
_refine_ls_abs_structure_details ' ?'
_refine_ls_extinction_method none
_refine_ls_goodness_of_fit_obs 1.11
_refine_ls_hydrogen_treatment refined
_refine_ls_matrix_type full
_refine_ls_number_constraints 0
_refine_ls_number_parameters 490
_refine_ls_number_reflns 3491
_refine_ls_number_restraints 0
_refine_ls_R_factor_obs 0.037
_refine_ls_shift/esd_max 0.01
_refine_ls_structure_factor_coef F
_refine_ls_weighting_details 'w = 1/(s^2(F)+0.0004F^2)'
_refine_ls_weighting_scheme calc
_refine_ls_wR_factor_obs 0.038
_reflns_number_observed 3491
_reflns_number_total 5143
_reflns_observed_criterion >3\s
_cod_data_source_file ic980662d.cif
_cod_data_source_block hank
_cod_depositor_comments
;
The following automatic conversions were performed:

'_refine_ls_weighting_scheme' value '1/(s^2(F)+0.0004F^2)' was
changed to 'calc'. New tag '_refine_ls_weighting_details' was
created. The value of the new tag was set to 'w =
1/(s^2(F)+0.0004F^2)'.

Automatic conversion script
Id: cif_fix_values 3143 2015-03-26 13:38:13Z robertas 
;
_cod_original_cell_volume 1524.8(4)
_cod_original_formula_sum 'H30 C40 Sn'
_cod_database_code 4321981

loop_
_symmetry_equiv_pos_as_xyz
x,y,z
-x,-y,-z

loop_
_atom_site_aniso_label
_atom_site_aniso_U_11
_atom_site_aniso_U_22
_atom_site_aniso_U_33
_atom_site_aniso_U_12
_atom_site_aniso_U_13
_atom_site_aniso_U_23
Sn 0.0535(2) 0.0347(2) 0.0426(2) -0.0111(1) 0.0059(1) 0.0039(1)
C1 0.043(3) 0.037(2) 0.043(3) -0.007(2) 0.008(2) 0.005(2)
C2 0.042(3) 0.038(2) 0.041(2) -0.004(2) 0.013(2) 0.000(2)
C3 0.045(3) 0.034(2) 0.047(3) -0.006(2) 0.015(2) 0.007(2)
C4 0.054(3) 0.038(3) 0.046(3) -0.007(2) 0.013(2) 0.010(2)
C11 0.046(3) 0.041(3) 0.045(3) -0.003(2) 0.013(2) 0.007(2)
C12 0.066(4) 0.047(3) 0.054(3) -0.017(3) 0.004(3) 0.012(2)
C13 0.068(4) 0.057(4) 0.071(4) -0.020(3) 0.010(3) 0.024(3)
C14 0.069(4) 0.069(4) 0.061(4) -0.004(3) 0.013(3) 0.033(3)
C15 0.093(5) 0.066(4) 0.051(3) -0.021(3) -0.001(3) 0.015(3)
C16 0.077(4) 0.042(3) 0.051(3) -0.012(3) 0.006(3) 0.006(2)
C21 0.049(3) 0.035(2) 0.049(3) -0.010(2) 0.008(2) 0.011(2)
C22 0.073(4) 0.048(3) 0.058(3) -0.008(3) 0.011(3) -0.004(2)
C23 0.118(7) 0.053(4) 0.063(4) -0.013(4) -0.005(4) -0.003(3)
C24 0.119(8) 0.063(4) 0.080(5) -0.040(5) -0.030(5) 0.017(4)
C25 0.052(5) 0.097(6) 0.129(8) -0.040(4) -0.015(5) 0.046(5)
C26 0.061(4) 0.071(4) 0.069(4) -0.019(3) 0.010(3) 0.021(3)
C31 0.039(3) 0.041(3) 0.046(3) -0.006(2) 0.007(2) 0.011(2)
C32 0.059(4) 0.052(3) 0.054(3) -0.011(3) 0.011(3) 0.011(3)
C33 0.068(4) 0.081(5) 0.064(4) -0.033(3) 0.009(3) 0.029(3)
C34 0.089(5) 0.051(4) 0.076(4) -0.033(4) -0.005(4) 0.018(3)
C35 0.096(5) 0.043(3) 0.080(4) -0.007(3) 0.021(4) 0.002(3)
C36 0.071(4) 0.043(3) 0.069(4) -0.012(3) 0.023(3) 0.007(3)
C41 0.042(3) 0.048(3) 0.043(3) -0.010(2) 0.011(2) 0.008(2)
C42 0.070(4) 0.060(4) 0.049(3) -0.001(3) 0.011(3) 0.011(3)
C43 0.081(5) 0.091(5) 0.049(4) -0.008(4) 0.018(3) -0.002(4)
C44 0.052(4) 0.112(6) 0.062(4) -0.019(4) -0.001(3) 0.038(4)
C45 0.059(4) 0.076(4) 0.081(5) -0.007(3) -0.001(3) 0.032(4)
C46 0.060(4) 0.054(3) 0.063(4) -0.006(3) 0.011(3) 0.008(3)
C51 0.054(3) 0.041(3) 0.045(3) -0.006(2) 0.012(2) 0.011(2)
C52 0.067(4) 0.054(3) 0.074(4) -0.021(3) 0.016(3) -0.004(3)
C53 0.116(7) 0.051(4) 0.097(5) -0.034(4) 0.037(5) -0.017(3)
C54 0.112(7) 0.051(4) 0.082(5) 0.012(4) 0.049(5) 0.014(3)
C55 0.080(5) 0.083(5) 0.066(4) 0.012(4) 0.026(4) 0.023(4)
C56 0.064(4) 0.072(4) 0.051(3) -0.009(3) 0.010(3) 0.004(3)
C61 0.059(3) 0.040(3) 0.043(3) -0.009(2) 0.009(2) -0.001(2)
C62 0.063(4) 0.084(4) 0.054(3) -0.004(3) 0.004(3) 0.025(3)
C63 0.079(5) 0.105(5) 0.075(4) -0.015(4) 0.031(4) 0.025(4)
C64 0.060(5) 0.076(4) 0.082(5) -0.012(3) 0.021(4) 0.011(3)
C65 0.060(4) 0.075(4) 0.078(4) -0.011(3) -0.005(3) 0.021(3)
C66 0.068(4) 0.060(3) 0.058(3) -0.019(3) 0.007(3) 0.015(3)

loop_
_atom_site_label
_atom_site_fract_x
_atom_site_fract_y
_atom_site_fract_z
_atom_site_U_iso_or_equiv
_atom_site_thermal_displace_type
_atom_site_calc_flag
_atom_site_calc_attached_atom
Sn 0.59798(4) 0.67526(2) -0.11407(4) 0.000 Uij d ?
C1 0.7189(5) 0.7120(3) 0.1008(5) 0.000 Uij d ?
C2 0.7551(5) 0.7847(3) 0.0952(5) 0.000 Uij d ?
C3 0.7055(5) 0.8245(3) -0.0465(5) 0.000 Uij d ?
C4 0.6355(5) 0.7842(3) -0.1707(5) 0.000 Uij d ?
C11 0.7592(5) 0.6579(3) 0.2205(5) 0.000 Uij d ?
C12 0.7145(6) 0.5829(3) 0.1910(6) 0.000 Uij d ?
C13 0.7461(6) 0.5281(4) 0.2937(6) 0.000 Uij d ?
C14 0.8252(6) 0.5486(4) 0.4331(7) 0.000 Uij d ?
C15 0.8723(7) 0.6203(4) 0.4650(7) 0.000 Uij d ?
C16 0.8418(6) 0.6742(3) 0.3618(6) 0.000 Uij d ?
C21 0.8471(5) 0.8263(3) 0.2232(5) 0.000 Uij d ?
C22 0.8005(7) 0.8720(3) 0.3410(6) 0.000 Uij d ?
C23 0.8916(10) 0.9038(4) 0.4645(7) 0.000 Uij d ?
C24 1.0273(11) 0.8919(5) 0.4735(9) 0.000 Uij d ?
C25 1.0716(9) 0.8492(6) 0.3570(11) 0.000 Uij d ?
C26 0.9841(6) 0.8167(4) 0.2303(7) 0.000 Uij d ?
C31 0.7397(5) 0.9072(3) -0.0422(5) 0.000 Uij d ?
C32 0.8218(6) 0.9197(3) -0.1272(6) 0.000 Uij d ?
C33 0.8475(7) 0.9983(4) -0.1262(7) 0.000 Uij d ?
C34 0.7930(7) 1.0641(4) -0.0417(7) 0.000 Uij d ?
C35 0.7135(8) 1.0530(4) 0.0410(8) 0.000 Uij d ?
C36 0.6871(7) 0.9756(3) 0.0418(7) 0.000 Uij d ?
C41 0.5715(5) 0.8131(3) -0.3172(5) 0.000 Uij d ?
C42 0.5714(6) 0.7566(4) -0.4438(6) 0.000 Uij d ?
C43 0.5085(7) 0.7788(5) -0.5816(7) 0.000 Uij d ?
C44 0.4431(6) 0.8586(5) -0.5982(8) 0.000 Uij d ?
C45 0.4402(6) 0.9149(5) -0.4773(8) 0.000 Uij d ?
C46 0.5049(6) 0.8931(3) -0.3386(7) 0.000 Uij d ?
C51 0.6846(5) 0.5581(3) -0.2083(5) 0.000 Uij d ?
C52 0.6069(7) 0.5041(3) -0.3007(6) 0.000 Uij d ?
C53 0.6704(10) 0.4252(4) -0.3529(9) 0.000 Uij d ?
C54 0.8077(9) 0.4037(4) -0.3132(8) 0.000 Uij d ?
C55 0.8860(8) 0.4569(4) -0.2227(7) 0.000 Uij d ?
C56 0.8248(7) 0.5334(4) -0.1713(6) 0.000 Uij d ?
C61 0.3860(5) 0.6848(3) -0.1337(5) 0.000 Uij d ?
C62 0.3364(7) 0.6600(4) -0.0296(7) 0.000 Uij d ?
C63 0.2013(8) 0.6678(5) -0.0390(8) 0.000 Uij d ?
C64 0.1062(7) 0.7036(4) -0.1537(7) 0.000 Uij d ?
C65 0.1494(7) 0.7287(4) -0.2580(8) 0.000 Uij d ?
C66 0.2872(7) 0.7199(3) -0.2483(7) 0.000 Uij d ?
H12 0.668(6) 0.570(3) 0.099(6) 0.08(2) Uiso d ?
H13 0.709(6) 0.479(4) 0.271(6) 0.09(2) Uiso d ?
H14 0.846(6) 0.518(4) 0.498(6) 0.08(2) Uiso d ?
H15 0.932(6) 0.634(3) 0.557(6) 0.07(2) Uiso d ?
H16 0.870(6) 0.718(3) 0.390(6) 0.07(2) Uiso d ?
H22 0.695(6) 0.878(3) 0.342(5) 0.07(2) Uiso d ?
H23 0.852(6) 0.937(4) 0.539(7) 0.09(2) Uiso d ?
H24 1.086(7) 0.911(4) 0.570(8) 0.12(2) Uiso d ?
H25 1.151(6) 0.840(4) 0.359(6) 0.07(2) Uiso d ?
H26 1.017(5) 0.784(3) 0.153(6) 0.06(2) Uiso d ?
H32 0.860(5) 0.875(3) -0.184(5) 0.06(2) Uiso d ?
H33 0.901(5) 1.001(3) -0.179(5) 0.05(2) Uiso d ?
H34 0.824(6) 1.110(4) -0.045(6) 0.08(2) Uiso d ?
H35 0.676(6) 1.087(4) 0.099(6) 0.06(2) Uiso d ?
H36 0.640(5) 0.967(3) 0.095(5) 0.05(2) Uiso d ?
H42 0.610(5) 0.705(3) -0.426(5) 0.06(2) Uiso d ?
H43 0.512(5) 0.744(3) -0.653(6) 0.06(2) Uiso d ?
H44 0.399(6) 0.874(3) -0.685(6) 0.07(2) Uiso d ?
H45 0.388(6) 0.966(4) -0.490(6) 0.08(2) Uiso d ?
H46 0.501(4) 0.929(3) -0.261(4) 0.03(1) Uiso d ?
H52 0.512(5) 0.520(3) -0.336(5) 0.06(2) Uiso d ?
H53 0.611(6) 0.400(4) -0.415(7) 0.09(2) Uiso d ?
H54 0.849(6) 0.352(4) -0.356(5) 0.07(2) Uiso d ?
H55 0.987(7) 0.443(4) -0.202(6) 0.10(2) Uiso d ?
H56 0.877(6) 0.567(4) -0.108(6) 0.08(2) Uiso d ?
H62 0.398(5) 0.637(3) 0.037(5) 0.05(1) Uiso d ?
H63 0.175(7) 0.656(4) 0.034(7) 0.09(2) Uiso d ?
H64 0.010(7) 0.711(4) -0.162(6) 0.08(2) Uiso d ?
H65 0.091(6) 0.751(3) -0.337(6) 0.07(2) Uiso d ?
H66 0.317(5) 0.737(3) -0.311(6) 0.06(2) Uiso d ?

loop_
_atom_type_symbol
_atom_type_description
_atom_type_scat_dispersion_real
_atom_type_scat_dispersion_imag
_atom_type_scat_source
Sn ? -0.873 1.424 International_Tables_Vol_IV_Ta.3.1
C ? .002 .002 International_Tables_Vol_IV_Ta.3.1
H ? .000 .000 International_Tables_Vol_IV_Ta.3.1

loop_
_geom_angle_atom_site_label_1
_geom_angle_atom_site_label_2
_geom_angle_atom_site_label_3
_geom_angle
_geom_angle_site_symmetry_1
_geom_angle_site_symmetry_2
_geom_angle_site_symmetry_3
_geom_angle_publ_flag
C1 Sn C4 84.6(2) . . . yes
C1 Sn C51 112.2(2) . . . yes
C1 Sn C61 116.0(2) . . . yes
C4 Sn C51 119.3(2) . . . yes
C4 Sn C61 109.9(2) . . . yes
C51 Sn C61 112.3(2) . . . yes
Sn C1 C2 107.2(3) . . . yes
Sn C1 C11 121.5(3) . . . yes
C2 C1 C11 131.0(4) . . . yes
C1 C2 C21 122.2(4) . . . yes
C1 C2 C3 120.0(4) . . . yes
C3 C2 C21 117.8(4) . . . yes
C4 C3 C31 122.7(4) . . . yes
C2 C3 C4 119.9(4) . . . yes
C2 C3 C31 117.3(3) . . . yes
Sn C4 C3 107.9(3) . . . yes
Sn C4 C41 122.5(3) . . . yes
C3 C4 C41 128.8(5) . . . yes
C12 C11 C16 115.3(5) . . . yes
C1 C11 C12 118.5(4) . . . yes
C1 C11 C16 126.2(5) . . . yes
C13 C12 H12 121.(4) . . . yes
C11 C12 H12 116.(4) . . . yes
C11 C12 C13 123.2(5) . . . yes
C14 C13 H13 121.(3) . . . yes
C12 C13 H13 121.(3) . . . yes
C12 C13 C14 118.8(6) . . . yes
C15 C14 H14 118.(4) . . . yes
C13 C14 H14 123.(4) . . . yes
C13 C14 C15 119.6(6) . . . yes
C14 C15 H15 122.(4) . . . yes
C16 C15 H15 117.(4) . . . yes
C14 C15 C16 121.3(5) . . . yes
C15 C16 H16 116.(4) . . . yes
C11 C16 H16 122.(4) . . . yes
C11 C16 C15 121.7(6) . . . yes
C22 C21 C26 118.2(5) . . . yes
C2 C21 C26 120.0(4) . . . yes
C2 C21 C22 121.8(5) . . . yes
C21 C22 H22 120.(2) . . . yes
C23 C22 H22 119.(3) . . . yes
C21 C22 C23 120.1(7) . . . yes
C24 C23 H23 122.(4) . . . yes
C22 C23 H23 116.(4) . . . yes
C22 C23 C24 121.6(7) . . . yes
C25 C24 H24 126.(5) . . . yes
C23 C24 H24 116.(5) . . . yes
C23 C24 C25 118.0(8) . . . yes
C24 C25 H25 121.(4) . . . yes
C26 C25 H25 117.(4) . . . yes
C24 C25 C26 122.5(9) . . . yes
C21 C26 H26 119.(3) . . . yes
C25 C26 H26 122.(3) . . . yes
C21 C26 C25 119.5(7) . . . yes
C32 C31 C36 117.0(5) . . . yes
C3 C31 C36 121.4(5) . . . yes
C3 C31 C32 121.5(4) . . . yes
C33 C32 H32 121.(4) . . . yes
C31 C32 H32 119.(4) . . . yes
C31 C32 C33 120.4(5) . . . yes
C34 C33 H33 124.(3) . . . yes
C32 C33 H33 116.(3) . . . yes
C32 C33 C34 120.4(7) . . . yes
C35 C34 H34 129.(4) . . . yes
C33 C34 H34 111.(4) . . . yes
C33 C34 C35 119.8(7) . . . yes
C34 C35 H35 129.(5) . . . yes
C36 C35 H35 110.(5) . . . yes
C34 C35 C36 120.6(6) . . . yes
C35 C36 H36 122.(3) . . . yes
C31 C36 H36 116.(3) . . . yes
C31 C36 C35 121.7(7) . . . yes
C42 C41 C46 116.7(5) . . . yes
C4 C41 C46 124.3(4) . . . yes
C4 C41 C42 119.0(4) . . . yes
C43 C42 H42 124.(3) . . . yes
C41 C42 H42 114.(3) . . . yes
C41 C42 C43 121.6(6) . . . yes
C42 C43 H43 119.(4) . . . yes
C44 C43 H43 121.(4) . . . yes
C42 C43 C44 120.1(6) . . . yes
C45 C44 H44 118.(3) . . . yes
C43 C44 H44 122.(3) . . . yes
C43 C44 C45 119.8(6) . . . yes
C44 C45 H45 118.(3) . . . yes
C46 C45 H45 121.(3) . . . yes
C44 C45 C46 120.3(6) . . . yes
C45 C46 H46 120.(3) . . . yes
C41 C46 H46 118.(3) . . . yes
C41 C46 C45 121.6(5) . . . yes
Sn C51 C52 122.7(4) . . . yes
Sn C51 C56 119.5(4) . . . yes
C52 C51 C56 117.8(5) . . . yes
C51 C52 H52 120.(3) . . . yes
C53 C52 H52 119.(3) . . . yes
C51 C52 C53 119.9(6) . . . yes
C54 C53 H53 130.(4) . . . yes
C52 C53 H53 110.(4) . . . yes
C52 C53 C54 120.1(7) . . . yes
C53 C54 H54 119.(3) . . . yes
C55 C54 H54 120.(3) . . . yes
C53 C54 C55 120.5(7) . . . yes
C54 C55 H55 121.(4) . . . yes
C56 C55 H55 120.(4) . . . yes
C54 C55 C56 119.6(7) . . . yes
C55 C56 H56 119.(4) . . . yes
C51 C56 H56 119.(4) . . . yes
C51 C56 C55 122.0(6) . . . yes
Sn C61 C62 122.8(4) . . . yes
Sn C61 C66 122.1(5) . . . yes
C62 C61 C66 115.1(5) . . . yes
C63 C62 H62 123.(4) . . . yes
C61 C62 H62 113.(4) . . . yes
C61 C62 C63 123.3(6) . . . yes
C62 C63 H63 120.(4) . . . yes
C64 C63 H63 120.(4) . . . yes
C62 C63 C64 120.0(8) . . . yes
C65 C64 H64 119.(4) . . . yes
C63 C64 H64 122.(4) . . . yes
C63 C64 C65 119.0(7) . . . yes
C64 C65 H65 122.(4) . . . yes
C66 C65 H65 117.(4) . . . yes
C64 C65 C66 120.7(6) . . . yes
C65 C66 H66 122.(3) . . . yes
C61 C66 H66 116.(3) . . . yes
C61 C66 C65 122.0(7) . . . yes

loop_
_geom_bond_atom_site_label_1
_geom_bond_atom_site_label_2
_geom_bond_distance
_geom_bond_site_symmetry_1
_geom_bond_site_symmetry_2
_geom_bond_publ_flag
Sn C1 2.134(4) . . yes
Sn C4 2.118(5) . . yes
Sn C51 2.127(4) . . yes
Sn C61 2.123(5) . . yes
C1 C2 1.355(7) . . yes
C2 C3 1.511(6) . . yes
C3 C4 1.348(6) . . yes
C1 C11 1.484(7) . . yes
C2 C21 1.483(6) . . yes
C3 C31 1.486(7) . . yes
C4 C41 1.476(6) . . yes
C11 C12 1.381(7) . . yes
C11 C16 1.388(6) . . yes
C12 H12 0.88(5) . . yes
C12 C13 1.375(9) . . yes
C13 H13 0.94(7) . . yes
C13 C14 1.374(8) . . yes
C14 H14 0.81(6) . . yes
C14 C15 1.340(10) . . yes
C15 H15 0.94(5) . . yes
C15 C16 1.369(9) . . yes
C16 H16 0.82(6) . . yes
C21 C26 1.377(8) . . yes
C21 C22 1.384(7) . . yes
C22 H22 1.08(6) . . yes
C22 C23 1.385(9) . . yes
C23 H23 0.95(7) . . yes
C23 C24 1.36(2) . . yes
C24 H24 0.98(7) . . yes
C24 C25 1.347(14) . . yes
C25 H25 0.79(7) . . yes
C25 C26 1.389(10) . . yes
C26 H26 0.93(5) . . yes
C31 C36 1.378(7) . . yes
C31 C32 1.390(9) . . yes
C32 H32 0.93(5) . . yes
C32 C33 1.389(10) . . yes
C33 H33 0.85(6) . . yes
C33 C34 1.362(9) . . yes
C34 H34 0.89(7) . . yes
C34 C35 1.342(13) . . yes
C35 H35 0.83(5) . . yes
C35 C36 1.376(9) . . yes
C36 H36 0.84(6) . . yes
C41 C46 1.385(7) . . yes
C41 C42 1.392(7) . . yes
C42 H42 0.90(5) . . yes
C42 C43 1.361(8) . . yes
C43 H43 0.81(5) . . yes
C43 C44 1.372(11) . . yes
C44 H44 0.88(5) . . yes
C44 C45 1.355(10) . . yes
C45 H45 0.92(6) . . yes
C45 C46 1.370(9) . . yes
C46 H46 0.87(4) . . yes
C51 C52 1.365(8) . . yes
C51 C56 1.382(8) . . yes
C52 H52 0.94(5) . . yes
C52 C53 1.414(9) . . yes
C53 H53 0.85(6) . . yes
C53 C54 1.350(13) . . yes
C54 H54 0.95(5) . . yes
C54 C55 1.353(11) . . yes
C55 H55 0.99(7) . . yes
C55 C56 1.372(9) . . yes
C56 H56 0.90(6) . . yes
C61 C66 1.383(7) . . yes
C61 C62 1.387(10) . . yes
C62 H62 0.84(4) . . yes
C62 C63 1.355(11) . . yes
C63 H63 0.87(8) . . yes
C63 C64 1.371(9) . . yes
C64 H64 0.96(7) . . yes
C64 C65 1.351(12) . . yes
C65 H65 0.90(5) . . yes
C65 C66 1.380(10) . . yes
C66 H66 0.85(7) . . yes

loop_
_geom_contact_atom_site_label_1
_geom_contact_atom_site_label_2
_geom_contact_distance
_geom_contact_site_symmetry_1
_geom_contact_site_symmetry_2
_geom_contact_publ_flag
? ? ? ? ? ?
